data_2220931
loop_
_publ_author_name
'Fun, Hoong-Kun'
'Razak, Ibrahim Abdul'
'Adhikari, Adithya'
'Kalluraya, Balakrishna'

_publ_section_title
;
 4-Hydrazino-2-(methylsulfanyl)pyrimidine
;
_journal_coeditor_code TK2360
_journal_issue 2
_journal_name_full 'Acta Crystallographica Section E'
_journal_page_first o422
_journal_paper_doi 10.1107/S1600536809003286
_journal_volume 65
_journal_year 2009
_chemical_formula_iupac 'C5 H8 N4 S'
_chemical_formula_moiety 'C5 H8 N4 S'
_chemical_formula_sum 'C5 H8 N4 S'
_chemical_formula_weight 156.21
_chemical_name_systematic
;
4-Hydrazino-2-(methylsulfanyl)pyrimidine
;
_space_group_IT_number 61
_symmetry_cell_setting orthorhombic
_symmetry_space_group_name_Hall '-P 2ac 2ab'
_symmetry_space_group_name_H-M 'P b c a'
_atom_sites_solution_hydrogens geom
_atom_sites_solution_primary direct
_atom_sites_solution_secondary difmap
_audit_creation_method SHELXL97
_cell_angle_alpha 90
_cell_angle_beta 90
_cell_angle_gamma 90
_cell_formula_units_Z 8
_cell_length_a 12.7906(2)
_cell_length_b 7.77310(10)
_cell_length_c 14.4354(3)
_cell_measurement_reflns_used 6385
_cell_measurement_temperature 100.00(10)
_cell_measurement_theta_max 38.6
_cell_measurement_theta_min 3.2
_cell_volume 1435.21(4)
_computing_cell_refinement 'APEX2 (Bruker, 2005)'
_computing_data_collection 'APEX2 (Bruker, 2005)'
_computing_data_reduction 'SAINT (Bruker, 2005)'
_computing_molecular_graphics 'SHELXTL (Sheldrick, 2008)'
_computing_publication_material
;
SHELXTL (Sheldrick, 2008) and PLATON (Spek, 2003)
;
_computing_structure_refinement 'SHELXTL (Sheldrick, 2008)'
_computing_structure_solution 'SHELXTL (Sheldrick, 2008)'
_diffrn_ambient_temperature 100.00(10)
_diffrn_measured_fraction_theta_full 1.000
_diffrn_measured_fraction_theta_max 1.000
_diffrn_measurement_device_type 'Bruker SMART APEXII CCD area-detector'
_diffrn_measurement_method '\f and \w'
_diffrn_radiation_monochromator graphite
_diffrn_radiation_source 'fine-focus sealed tube'
_diffrn_radiation_type MoK\a
_diffrn_radiation_wavelength 0.71073
_diffrn_reflns_av_R_equivalents 0.029
_diffrn_reflns_av_sigmaI/netI 0.024
_diffrn_reflns_limit_h_max 19
_diffrn_reflns_limit_h_min -20
_diffrn_reflns_limit_k_max 10
_diffrn_reflns_limit_k_min -12
_diffrn_reflns_limit_l_max 23
_diffrn_reflns_limit_l_min -15
_diffrn_reflns_number 16377
_diffrn_reflns_theta_full 35.0
_diffrn_reflns_theta_max 35.0
_diffrn_reflns_theta_min 2.8
_diffrn_standards_number 0
_exptl_absorpt_coefficient_mu 0.375
_exptl_absorpt_correction_T_max 0.938
_exptl_absorpt_correction_T_min 0.821
_exptl_absorpt_correction_type multi-scan
_exptl_absorpt_process_details '(SADABS; Bruker, 2005)'
_exptl_crystal_colour colourless
_exptl_crystal_density_diffrn 1.446
_exptl_crystal_density_method 'not measured'
_exptl_crystal_description block
_exptl_crystal_F_000 656
_exptl_crystal_size_max 0.55
_exptl_crystal_size_mid 0.37
_exptl_crystal_size_min 0.17
_refine_diff_density_max 0.55
_refine_diff_density_min -0.23
_refine_ls_extinction_method none
_refine_ls_goodness_of_fit_ref 1.05
_refine_ls_hydrogen_treatment mixed
_refine_ls_matrix_type full
_refine_ls_number_parameters 104
_refine_ls_number_reflns 3160
_refine_ls_number_restraints 0
_refine_ls_restrained_S_all 1.05
_refine_ls_R_factor_all 0.039
_refine_ls_R_factor_gt 0.032
_refine_ls_shift/su_max_lt 0.001
_refine_ls_shift/su_mean 0.000
_refine_ls_structure_factor_coef Fsqd
_refine_ls_weighting_details 'calc w = 1/[\s^2^(Fo^2^)+(0.0429P)^2^+0.4069P] where P=(Fo^2^+2Fc^2^)/3'
_refine_ls_weighting_scheme calc
_refine_ls_wR_factor_gt 0.082
_refine_ls_wR_factor_ref 0.087
_reflns_number_gt 2760
_reflns_number_total 3160
_reflns_threshold_expression I>2\s(I)
_cod_data_source_file tk2360.cif
_cod_data_source_block I
_cod_database_code 2220931
_cod_database_fobs_code 2220931

loop_
_symmetry_equiv_pos_as_xyz
'x, y, z'
'-x+1/2, -y, z+1/2'
'-x, y+1/2, -z+1/2'
'x+1/2, -y+1/2, -z'
'-x, -y, -z'
'x-1/2, y, -z-1/2'
'x, -y-1/2, z-1/2'
'-x-1/2, y-1/2, z'

loop_
_atom_site_type_symbol
_atom_site_label
_atom_site_fract_x
_atom_site_fract_y
_atom_site_fract_z
_atom_site_U_iso_or_equiv
_atom_site_adp_type
_atom_site_calc_flag
_atom_site_refinement_flags
_atom_site_occupancy
_atom_site_disorder_assembly
_atom_site_disorder_group
S S1 0.009609(17) 0.58095(3) 0.239703(15) 0.01516(6) Uani d . 1 . .
N N1 -0.07742(5) 0.47877(10) 0.39095(5) 0.01315(13) Uani d . 1 . .
N N2 -0.17805(6) 0.42798(10) 0.25325(5) 0.01321(13) Uani d . 1 . .
N N3 -0.13619(6) 0.40510(11) 0.53498(5) 0.01709(15) Uani d . 1 . .
N N4 -0.21443(6) 0.34229(11) 0.59510(5) 0.01670(14) Uani d . 1 . .
C C1 -0.15419(6) 0.40931(10) 0.44356(6) 0.01236(14) Uani d . 1 . .
C C2 -0.24631(6) 0.34361(11) 0.40217(6) 0.01379(14) Uani d . 1 . .
H H2A -0.2994 0.2943 0.4373 0.017 Uiso calc R 1 . .
C C3 -0.25315(6) 0.35641(11) 0.30784(6) 0.01370(14) Uani d . 1 . .
H H3A -0.3128 0.3135 0.2792 0.016 Uiso calc R 1 . .
C C4 -0.09458(6) 0.48345(10) 0.29943(5) 0.01199(13) Uani d . 1 . .
C C5 -0.01837(8) 0.53439(15) 0.12034(7) 0.02202(19) Uani d . 1 . .
H H5A 0.0365 0.5797 0.0820 0.033 Uiso calc R 1 . .
H H5B -0.0836 0.5865 0.1033 0.033 Uiso calc R 1 . .
H H5C -0.0229 0.4121 0.1119 0.033 Uiso calc R 1 . .
H H1N3 -0.0801(12) 0.4477(18) 0.5550(10) 0.027(4) Uiso d . 1 . .
H H1N4 -0.2343(11) 0.420(2) 0.6293(10) 0.025(4) Uiso d . 1 . .
H H2N4 -0.1890(10) 0.2573(19) 0.6296(10) 0.024(3) Uiso d . 1 . .

loop_
_atom_site_aniso_label
_atom_site_aniso_U_11
_atom_site_aniso_U_22
_atom_site_aniso_U_33
_atom_site_aniso_U_12
_atom_site_aniso_U_13
_atom_site_aniso_U_23
S1 0.01382(10) 0.01761(11) 0.01405(10) -0.00356(7) 0.00068(6) 0.00078(7)
N1 0.0126(3) 0.0153(3) 0.0115(3) -0.0011(2) -0.0007(2) -0.0003(2)
N2 0.0126(3) 0.0147(3) 0.0123(3) -0.0004(2) -0.0012(2) -0.0003(2)
N3 0.0135(3) 0.0266(4) 0.0111(3) -0.0045(3) -0.0009(2) 0.0012(3)
N4 0.0149(3) 0.0223(4) 0.0129(3) -0.0009(3) 0.0026(2) 0.0012(3)
C1 0.0119(3) 0.0134(3) 0.0117(3) 0.0008(2) -0.0004(2) -0.0003(3)
C2 0.0119(3) 0.0155(3) 0.0140(3) -0.0016(3) -0.0004(2) -0.0001(3)
C3 0.0118(3) 0.0150(3) 0.0143(3) -0.0007(3) -0.0017(2) -0.0008(3)
C4 0.0119(3) 0.0117(3) 0.0123(3) 0.0006(2) 0.0001(2) -0.0003(2)
C5 0.0187(4) 0.0334(5) 0.0139(4) -0.0036(4) 0.0017(3) 0.0008(3)

loop_
_atom_type_symbol
_atom_type_description
_atom_type_scat_dispersion_real
_atom_type_scat_dispersion_imag
_atom_type_scat_source
C C 0.0033 0.0016 'International Tables Vol C Tables 4.2.6.8 and 6.1.1.4'
H H 0.0000 0.0000 'International Tables Vol C Tables 4.2.6.8 and 6.1.1.4'
N N 0.0061 0.0033 'International Tables Vol C Tables 4.2.6.8 and 6.1.1.4'
S S 0.1246 0.1234 'International Tables Vol C Tables 4.2.6.8 and 6.1.1.4'

loop_
_geom_angle_atom_site_label_1
_geom_angle_atom_site_label_2
_geom_angle_atom_site_label_3
_geom_angle_site_symmetry_1
_geom_angle_site_symmetry_3
_geom_angle
_geom_angle_publ_flag
C4 S1 C5 . . 103.44(4) ?
C4 N1 C1 . . 116.44(7) ?
C4 N2 C3 . . 114.11(7) ?
C1 N3 N4 . . 119.48(7) ?
C1 N3 H1N3 . . 118.4(10) ?
N4 N3 H1N3 . . 121.9(10) ?
N3 N4 H1N4 . . 109.5(10) ?
N3 N4 H2N4 . . 110.0(9) ?
H1N4 N4 H2N4 . . 109.0(13) ?
N3 C1 N1 . . 115.96(7) ?
N3 C1 C2 . . 123.34(8) ?
N1 C1 C2 . . 120.70(7) ?
C3 C2 C1 . . 116.54(8) ?
C3 C2 H2A . . 121.7 ?
C1 C2 H2A . . 121.7 ?
N2 C3 C2 . . 124.11(8) ?
N2 C3 H3A . . 117.9 ?
C2 C3 H3A . . 117.9 ?
N2 C4 N1 . . 128.08(8) ?
N2 C4 S1 . . 120.13(6) ?
N1 C4 S1 . . 111.77(6) ?
S1 C5 H5A . . 109.5 ?
S1 C5 H5B . . 109.5 ?
H5A C5 H5B . . 109.5 ?
S1 C5 H5C . . 109.5 ?
H5A C5 H5C . . 109.5 ?
H5B C5 H5C . . 109.5 ?

loop_
_geom_bond_atom_site_label_1
_geom_bond_atom_site_label_2
_geom_bond_site_symmetry_2
_geom_bond_distance
_geom_bond_publ_flag
S1 C4 . 1.7589(8) ?
S1 C5 . 1.7967(10) ?
N1 C4 . 1.3397(10) ?
N1 C1 . 1.3537(11) ?
N2 C4 . 1.3305(11) ?
N2 C3 . 1.3613(11) ?
N3 C1 . 1.3399(11) ?
N3 N4 . 1.4118(11) ?
N3 H1N3 . 0.841(15) ?
N4 H1N4 . 0.822(15) ?
N4 H2N4 . 0.889(15) ?
C1 C2 . 1.4164(11) ?
C2 C3 . 1.3681(12) ?
C2 H2A . 0.9300 ?
C3 H3A . 0.9300 ?
C5 H5A . 0.9600 ?
C5 H5B . 0.9600 ?
C5 H5C . 0.9600 ?

loop_
_geom_hbond_atom_site_label_D
_geom_hbond_atom_site_label_H
_geom_hbond_atom_site_label_A
_geom_hbond_site_symmetry_A
_geom_hbond_distance_DH
_geom_hbond_distance_HA
_geom_hbond_distance_DA
_geom_hbond_angle_DHA
_geom_hbond_publ_flag
N3 H1N3 N1 5_566 0.84(2) 2.24(2) 3.0700(10) 172.0(10) yes
N4 H1N4 N2 2_465 0.82(2) 2.42(2) 3.2080(10) 161.0(10) yes
N4 H2N4 N2 7_566 0.890(10) 2.30(2) 3.1370(10) 157.0(10) yes

loop_
_geom_torsion_atom_site_label_1
_geom_torsion_atom_site_label_2
_geom_torsion_atom_site_label_3
_geom_torsion_atom_site_label_4
_geom_torsion_site_symmetry_1
_geom_torsion_site_symmetry_2
_geom_torsion_site_symmetry_3
_geom_torsion_site_symmetry_4
_geom_torsion
_geom_torsion_publ_flag
N4 N3 C1 N1 . . . . 176.97(8) ?
N4 N3 C1 C2 . . . . -4.05(13) ?
C4 N1 C1 N3 . . . . 179.94(8) ?
C4 N1 C1 C2 . . . . 0.92(12) ?
N3 C1 C2 C3 . . . . -179.68(8) ?
N1 C1 C2 C3 . . . . -0.74(12) ?
C4 N2 C3 C2 . . . . 1.08(12) ?
C1 C2 C3 N2 . . . . -0.32(13) ?
C3 N2 C4 N1 . . . . -0.91(12) ?
C3 N2 C4 S1 . . . . -179.53(6) ?
C1 N1 C4 N2 . . . . -0.07(13) ?
C1 N1 C4 S1 . . . . 178.65(6) ?
C5 S1 C4 N2 . . . . -12.16(8) ?
C5 S1 C4 N1 . . . . 169.01(6) ?

loop_
_cod_related_entry_id
_cod_related_entry_database
_cod_related_entry_code
1 ChemSpider 13239098
